data_2202661
loop_
_publ_author_name
'Gadepalli, Rama Sarma V. S.'
'Murty, Madugula S. R.'
'Slauson, Stephen R.'
'Rimoldi, John M.'
'Fronczek, Frank R.'

_publ_section_title
;
 (+)-6-Benzyl-17-oxosparteine
;
_journal_issue 11
_journal_name_full 'Acta Crystallographica Section E'
_journal_page_first o1832
_journal_page_last o1834
_journal_paper_doi 10.1107/S1600536803023808
_journal_volume 59
_journal_year 2003
_chemical_formula_iupac 'C22 H30 N2 O'
_chemical_formula_moiety 'C22 H30 N2 O'
_chemical_formula_sum 'C22 H30 N2 O'
_chemical_formula_weight 338.48
_chemical_name_systematic
;
(+)-6-benzyl-17-oxosparteine
;
_space_group_IT_number 19
_symmetry_cell_setting orthorhombic
_symmetry_space_group_name_Hall 'P 2ac 2ab'
_symmetry_space_group_name_H-M 'P 21 21 21'
_atom_sites_solution_hydrogens geom
_atom_sites_solution_primary direct
_atom_sites_solution_secondary difmap
_audit_creation_method SHELXL-97
_cell_angle_alpha 90
_cell_angle_beta 90
_cell_angle_gamma 90
_cell_formula_units_Z 4
_cell_length_a 10.236(2)
_cell_length_b 10.947(2)
_cell_length_c 16.278(2)
_cell_measurement_reflns_used 3909
_cell_measurement_temperature 100
_cell_measurement_theta_max 34.3
_cell_measurement_theta_min 2.5
_cell_volume 1824.0(5)
_computing_cell_refinement 'HKL SCALEPACK (Otwinowski & Minor, 1997)'
_computing_data_collection 'COLLECT (Nonius, 2000)'
_computing_data_reduction 'HKL DENZO (Otwinowski & Minor, 1997) and SCALEPACK'
_computing_molecular_graphics 'ORTEP-3 for Windows (Farrugia, 1997)'
_computing_publication_material SHELXL97
_computing_structure_refinement 'SHELXL97 (Sheldrick, 1997)'
_computing_structure_solution 'SIR97 (Altomare  et al., 1999)'
_diffrn_ambient_temperature 100
_diffrn_measured_fraction_theta_full 0.986
_diffrn_measured_fraction_theta_max 0.986
_diffrn_measurement_device 'Nonius KappaCCD (with an Oxford Cryosystems Cryostream cooler)'
_diffrn_measurement_method '\w scans with \k offsets'
_diffrn_radiation_monochromator graphite
_diffrn_radiation_source 'fine-focus sealed tube'
_diffrn_radiation_type MoK\a
_diffrn_radiation_wavelength 0.71073
_diffrn_reflns_av_R_equivalents 0.017
_diffrn_reflns_av_sigmaI/netI 0.0250
_diffrn_reflns_limit_h_max 15
_diffrn_reflns_limit_h_min -15
_diffrn_reflns_limit_k_max 17
_diffrn_reflns_limit_k_min -17
_diffrn_reflns_limit_l_max 24
_diffrn_reflns_limit_l_min -24
_diffrn_reflns_number 22786
_diffrn_reflns_theta_full 33.7
_diffrn_reflns_theta_max 33.7
_diffrn_reflns_theta_min 2.7
_diffrn_standards_decay_% <2
_diffrn_standards_number 0
_exptl_absorpt_coefficient_mu 0.075
_exptl_absorpt_correction_type none
_exptl_crystal_colour colorless
_exptl_crystal_density_diffrn 1.233
_exptl_crystal_density_method 'not measured'
_exptl_crystal_description prism
_exptl_crystal_F_000 736
_exptl_crystal_size_max 0.40
_exptl_crystal_size_mid 0.40
_exptl_crystal_size_min 0.37
_refine_diff_density_max 0.29
_refine_diff_density_min -0.20
_refine_ls_extinction_coef 0.019(2)
_refine_ls_extinction_expression Fc^*^=kFc[1+0.001xFc^2^\l^3^/sin(2\q)]^-1/4^
_refine_ls_extinction_method SHELXL97
_refine_ls_goodness_of_fit_ref 1.052
_refine_ls_hydrogen_treatment constr
_refine_ls_matrix_type full
_refine_ls_number_parameters 227
_refine_ls_number_reflns 4004
_refine_ls_number_restraints 0
_refine_ls_restrained_S_all 1.052
_refine_ls_R_factor_all 0.037
_refine_ls_R_factor_gt 0.034
_refine_ls_shift/su_max 0.000
_refine_ls_shift/su_mean 0.000
_refine_ls_structure_factor_coef Fsqd
_refine_ls_weighting_details 'calc w = 1/[\s^2^(Fo^2^)+(0.0457P)^2^+0.2882P] where P = (Fo^2^+2Fc^2^)/3'
_refine_ls_weighting_scheme calc
_refine_ls_wR_factor_gt 0.087
_refine_ls_wR_factor_ref 0.089
_reflns_number_gt 3769
_reflns_number_total 4004
_reflns_threshold_expression I>2\s(I)
_cod_data_source_file hg6002.cif
_cod_data_source_block I
_cod_depositor_comments
;
The following automatic conversions were performed:
'_symmetry_cell_setting' value 'Orthorhombic' changed to 'orthorhombic'
according to '/home/saulius/struct/CIF-dictionaries/cif_core.dic'
dictionary named 'cif_core.dic' version 2.4.1 from 2010-06-29.

Automatic conversion script
Id: cif_fix_enum 1527 2010-12-29 10:47:43Z saulius 

The following automatic conversions were performed:

'_symmetry_cell_setting' value 'Orthorhombic' changed to
'orthorhombic' according to
/home/saulius/struct/CIF-dictionaries/cif_core.dic dictionary named
'cif_core.dic' version 2.4.1 from 2010-06-29.

Automatic conversion script
Id: cif_fix_values 1715 2011-07-08 13:25:40Z adriana 
;
_cod_database_code 2202661
_cod_database_fobs_code 2202661

loop_
_symmetry_equiv_pos_as_xyz
'x, y, z'
'-x+1/2, -y, z+1/2'
'x+1/2, -y+1/2, -z'
'-x, y+1/2, -z+1/2'

loop_
_atom_site_label
_atom_site_fract_x
_atom_site_fract_y
_atom_site_fract_z
_atom_site_U_iso_or_equiv
_atom_site_adp_type
_atom_site_calc_flag
_atom_site_refinement_flags
_atom_site_occupancy
_atom_site_disorder_assembly
_atom_site_disorder_group
_atom_site_type_symbol
O1 0.74242(9) 0.49036(8) 0.44079(5) 0.02074(16) Uani d . 1 . . O
N1 0.62550(10) 0.33718(9) 0.49936(6) 0.01840(17) Uani d . 1 . . N
N2 0.49430(8) 0.51583(8) 0.62845(5) 0.01491(16) Uani d . 1 . . N
C2 0.37991(10) 0.59091(11) 0.64800(7) 0.01779(18) Uani d . 1 . . C
H2A 0.3949 0.6343 0.7005 0.021 Uiso calc R 1 . . H
H2B 0.3026 0.5376 0.6549 0.021 Uiso calc R 1 . . H
C3 0.35341(11) 0.68355(11) 0.58049(7) 0.0211(2) Uani d . 1 . . C
H3A 0.2791 0.7362 0.5966 0.025 Uiso calc R 1 . . H
H3B 0.3293 0.6403 0.5293 0.025 Uiso calc R 1 . . H
C4 0.47379(11) 0.76248(10) 0.56506(7) 0.0203(2) Uani d . 1 . . C
H4A 0.4910 0.8145 0.6136 0.024 Uiso calc R 1 . . H
H4B 0.4583 0.8165 0.5173 0.024 Uiso calc R 1 . . H
C5 0.59191(11) 0.68044(10) 0.54836(6) 0.01615(18) Uani d . 1 . . C
H5A 0.6705 0.7324 0.5424 0.019 Uiso calc R 1 . . H
H5B 0.5782 0.6372 0.4956 0.019 Uiso calc R 1 . . H
C6 0.61704(9) 0.58556(9) 0.61606(6) 0.01389(16) Uani d . 1 . . C
C7 0.72458(9) 0.49389(10) 0.58792(6) 0.01497(17) Uani d . 1 . . C
H7 0.8094 0.5391 0.5854 0.018 Uiso calc R 1 . . H
C8 0.74102(11) 0.38808(10) 0.64840(7) 0.01892(19) Uani d . 1 . . C
H8A 0.8096 0.3313 0.6290 0.023 Uiso calc R 1 . . H
H8B 0.7664 0.4193 0.7032 0.023 Uiso calc R 1 . . H
C9 0.60958(11) 0.32286(10) 0.65307(7) 0.01895(19) Uani d . 1 . . C
H9 0.6171 0.2547 0.6937 0.023 Uiso calc R 1 . . H
C10 0.50666(11) 0.41230(10) 0.68404(6) 0.01848(19) Uani d . 1 . . C
H10A 0.4214 0.3701 0.6886 0.022 Uiso calc R 1 . . H
H10B 0.5314 0.4418 0.7394 0.022 Uiso calc R 1 . . H
C11 0.57332(11) 0.26788(10) 0.56941(7) 0.01833(19) Uani d . 1 . . C
H11 0.4759 0.2680 0.5649 0.022 Uiso calc R 1 . . H
C12 0.61998(13) 0.13444(10) 0.56258(8) 0.0242(2) Uani d . 1 . . C
H12A 0.7158 0.1315 0.5707 0.029 Uiso calc R 1 . . H
H12B 0.5788 0.0856 0.6067 0.029 Uiso calc R 1 . . H
C13 0.58647(13) 0.07773(11) 0.47943(9) 0.0260(2) Uani d . 1 . . C
H13A 0.6257 -0.0047 0.4757 0.031 Uiso calc R 1 . . H
H13B 0.4905 0.0691 0.4745 0.031 Uiso calc R 1 . . H
C14 0.63753(13) 0.15688(12) 0.40938(8) 0.0256(2) Uani d . 1 . . C
H14A 0.7342 0.1553 0.4093 0.031 Uiso calc R 1 . . H
H14B 0.6067 0.1236 0.3563 0.031 Uiso calc R 1 . . H
C15 0.59018(13) 0.28802(11) 0.41889(7) 0.0232(2) Uani d . 1 . . C
H15A 0.6295 0.3393 0.3753 0.028 Uiso calc R 1 . . H
H15B 0.4941 0.2906 0.4123 0.028 Uiso calc R 1 . . H
C17 0.69769(10) 0.44134(9) 0.50281(6) 0.01569(17) Uani d . 1 . . C
C18 0.66307(10) 0.65137(10) 0.69704(6) 0.01668(18) Uani d . 1 . . C
H18A 0.5932 0.7080 0.7149 0.020 Uiso calc R 1 . . H
H18B 0.6735 0.5890 0.7406 0.020 Uiso calc R 1 . . H
C19 0.78917(11) 0.72257(10) 0.69026(6) 0.01696(18) Uani d . 1 . . C
C20 0.91009(11) 0.66757(11) 0.70535(7) 0.0200(2) Uani d . 1 . . C
H20 0.9131 0.5842 0.7213 0.024 Uiso calc R 1 . . H
C21 1.02617(11) 0.73267(13) 0.69741(7) 0.0236(2) Uani d . 1 . . C
H21 1.1072 0.6935 0.7082 0.028 Uiso calc R 1 . . H
C22 1.02430(12) 0.85501(13) 0.67375(7) 0.0242(2) Uani d . 1 . . C
H22 1.1035 0.8991 0.6670 0.029 Uiso calc R 1 . . H
C23 0.90468(13) 0.91144(12) 0.66014(7) 0.0247(2) Uani d . 1 . . C
H23 0.9021 0.9951 0.6448 0.030 Uiso calc R 1 . . H
C24 0.78853(12) 0.84648(11) 0.66883(7) 0.0208(2) Uani d . 1 . . C
H24 0.7076 0.8869 0.6601 0.025 Uiso calc R 1 . . H

loop_
_atom_site_aniso_label
_atom_site_aniso_U_11
_atom_site_aniso_U_22
_atom_site_aniso_U_33
_atom_site_aniso_U_12
_atom_site_aniso_U_13
_atom_site_aniso_U_23
O1 0.0245(4) 0.0217(4) 0.0161(3) -0.0010(3) 0.0040(3) -0.0002(3)
N1 0.0248(4) 0.0150(4) 0.0154(4) -0.0012(3) -0.0003(3) -0.0015(3)
N2 0.0136(3) 0.0153(3) 0.0159(4) -0.0005(3) 0.0013(3) 0.0005(3)
C2 0.0150(4) 0.0196(4) 0.0187(4) -0.0004(4) 0.0021(3) -0.0026(4)
C3 0.0161(4) 0.0225(5) 0.0247(5) 0.0040(4) -0.0011(4) -0.0011(4)
C4 0.0217(5) 0.0161(4) 0.0231(5) 0.0029(4) -0.0001(4) 0.0014(4)
C5 0.0175(4) 0.0160(4) 0.0149(4) 0.0000(4) 0.0008(3) 0.0021(3)
C6 0.0137(4) 0.0151(4) 0.0129(4) -0.0001(3) 0.0006(3) -0.0007(3)
C7 0.0148(4) 0.0164(4) 0.0137(4) 0.0008(4) -0.0004(3) -0.0009(3)
C8 0.0194(4) 0.0203(5) 0.0170(4) 0.0034(4) -0.0026(4) 0.0019(4)
C9 0.0228(5) 0.0171(4) 0.0169(4) 0.0011(4) 0.0002(4) 0.0043(4)
C10 0.0215(4) 0.0186(4) 0.0153(4) -0.0014(4) 0.0033(3) 0.0034(4)
C11 0.0199(4) 0.0145(4) 0.0205(4) 0.0000(4) 0.0012(4) 0.0019(4)
C12 0.0272(5) 0.0143(4) 0.0310(6) 0.0019(4) 0.0002(5) 0.0013(4)
C13 0.0247(5) 0.0152(4) 0.0381(6) -0.0002(4) 0.0009(5) -0.0051(4)
C14 0.0257(5) 0.0222(5) 0.0288(6) -0.0014(5) 0.0010(4) -0.0108(4)
C15 0.0308(6) 0.0199(5) 0.0190(5) -0.0017(5) -0.0032(4) -0.0045(4)
C17 0.0153(4) 0.0156(4) 0.0161(4) 0.0020(3) 0.0006(3) -0.0013(3)
C18 0.0165(4) 0.0191(4) 0.0144(4) -0.0017(4) 0.0005(3) -0.0020(3)
C19 0.0179(4) 0.0196(4) 0.0133(4) -0.0025(4) -0.0006(3) -0.0027(4)
C20 0.0186(4) 0.0234(5) 0.0180(4) -0.0011(4) -0.0019(4) -0.0020(4)
C21 0.0172(4) 0.0338(6) 0.0197(5) -0.0020(4) -0.0009(4) -0.0036(5)
C22 0.0220(5) 0.0342(6) 0.0165(4) -0.0100(5) -0.0003(4) -0.0014(5)
C23 0.0272(5) 0.0241(5) 0.0230(5) -0.0079(5) -0.0031(4) 0.0019(4)
C24 0.0204(4) 0.0205(5) 0.0214(5) -0.0025(4) -0.0020(4) -0.0007(4)

loop_
_atom_type_symbol
_atom_type_description
_atom_type_scat_dispersion_real
_atom_type_scat_dispersion_imag
_atom_type_scat_source
C C 0.0033 0.0016 'International Tables Vol C Tables 4.2.6.8 and 6.1.1.4'
H H 0.0000 0.0000 'International Tables Vol C Tables 4.2.6.8 and 6.1.1.4'
N N 0.0061 0.0033 'International Tables Vol C Tables 4.2.6.8 and 6.1.1.4'
O O 0.0106 0.0060 'International Tables Vol C Tables 4.2.6.8 and 6.1.1.4'

loop_
_geom_angle_atom_site_label_1
_geom_angle_atom_site_label_2
_geom_angle_atom_site_label_3
_geom_angle
_geom_angle_publ_flag
C17 N1 C15 118.69(9) y
C17 N1 C11 126.74(9) y
C15 N1 C11 114.54(9) y
C10 N2 C2 111.79(8) y
C10 N2 C6 114.29(8) y
C2 N2 C6 114.67(9) y
N2 C2 C3 111.09(9) ?
N2 C2 H2A 109.4 ?
C3 C2 H2A 109.4 ?
N2 C2 H2B 109.4 ?
C3 C2 H2B 109.4 ?
H2A C2 H2B 108.0 ?
C2 C3 C4 110.66(9) ?
C2 C3 H3A 109.5 ?
C4 C3 H3A 109.5 ?
C2 C3 H3B 109.5 ?
C4 C3 H3B 109.5 ?
H3A C3 H3B 108.1 ?
C3 C4 C5 109.56(9) ?
C3 C4 H4A 109.8 ?
C5 C4 H4A 109.8 ?
C3 C4 H4B 109.8 ?
C5 C4 H4B 109.8 ?
H4A C4 H4B 108.2 ?
C4 C5 C6 113.69(9) ?
C4 C5 H5A 108.8 ?
C6 C5 H5A 108.8 ?
C4 C5 H5B 108.8 ?
C6 C5 H5B 108.8 ?
H5A C5 H5B 107.7 ?
N2 C6 C5 107.67(8) ?
N2 C6 C7 107.86(8) ?
C5 C6 C7 110.05(8) ?
N2 C6 C18 112.02(8) ?
C5 C6 C18 109.96(8) ?
C7 C6 C18 109.23(8) ?
C17 C7 C8 108.60(9) ?
C17 C7 C6 112.48(8) ?
C8 C7 C6 112.10(8) ?
C17 C7 H7 107.8 ?
C8 C7 H7 107.8 ?
C6 C7 H7 107.8 ?
C9 C8 C7 106.83(8) ?
C9 C8 H8A 110.4 ?
C7 C8 H8A 110.4 ?
C9 C8 H8B 110.4 ?
C7 C8 H8B 110.4 ?
H8A C8 H8B 108.6 ?
C10 C9 C8 109.00(9) ?
C10 C9 C11 112.23(9) ?
C8 C9 C11 110.65(9) ?
C10 C9 H9 108.3 ?
C8 C9 H9 108.3 ?
C11 C9 H9 108.3 ?
N2 C10 C9 110.78(8) ?
N2 C10 H10A 109.5 ?
C9 C10 H10A 109.5 ?
N2 C10 H10B 109.5 ?
C9 C10 H10B 109.5 ?
H10A C10 H10B 108.1 ?
N1 C11 C9 113.46(9) ?
N1 C11 C12 108.70(9) ?
C9 C11 C12 111.15(9) ?
N1 C11 H11 107.8 ?
C9 C11 H11 107.8 ?
C12 C11 H11 107.8 ?
C13 C12 C11 112.30(10) ?
C13 C12 H12A 109.1 ?
C11 C12 H12A 109.1 ?
C13 C12 H12B 109.1 ?
C11 C12 H12B 109.1 ?
H12A C12 H12B 107.9 ?
C14 C13 C12 110.77(10) ?
C14 C13 H13A 109.5 ?
C12 C13 H13A 109.5 ?
C14 C13 H13B 109.5 ?
C12 C13 H13B 109.5 ?
H13A C13 H13B 108.1 ?
C15 C14 C13 110.52(10) ?
C15 C14 H14A 109.5 ?
C13 C14 H14A 109.5 ?
C15 C14 H14B 109.5 ?
C13 C14 H14B 109.5 ?
H14A C14 H14B 108.1 ?
N1 C15 C14 111.07(10) ?
N1 C15 H15A 109.4 ?
C14 C15 H15A 109.4 ?
N1 C15 H15B 109.4 ?
C14 C15 H15B 109.4 ?
H15A C15 H15B 108.0 ?
O1 C17 N1 122.24(10) ?
O1 C17 C7 120.88(9) ?
N1 C17 C7 116.86(9) ?
C19 C18 C6 115.48(8) ?
C19 C18 H18A 108.4 ?
C6 C18 H18A 108.4 ?
C19 C18 H18B 108.4 ?
C6 C18 H18B 108.4 ?
H18A C18 H18B 107.5 ?
C20 C19 C24 117.71(10) ?
C20 C19 C18 121.39(10) ?
C24 C19 C18 120.90(10) ?
C21 C20 C19 121.27(11) ?
C21 C20 H20 119.4 ?
C19 C20 H20 119.4 ?
C20 C21 C22 120.40(12) ?
C20 C21 H21 119.8 ?
C22 C21 H21 119.8 ?
C23 C22 C21 118.92(11) ?
C23 C22 H22 120.5 ?
C21 C22 H22 120.5 ?
C22 C23 C24 120.62(11) ?
C22 C23 H23 119.7 ?
C24 C23 H23 119.7 ?
C23 C24 C19 121.05(11) ?
C23 C24 H24 119.5 ?
C19 C24 H24 119.5 ?

loop_
_geom_bond_atom_site_label_1
_geom_bond_atom_site_label_2
_geom_bond_site_symmetry_2
_geom_bond_distance
_geom_bond_publ_flag
O1 C17 . 1.2315(13) y
N1 C17 . 1.3599(14) y
N1 C15 . 1.4615(14) y
N1 C11 . 1.4700(14) y
N2 C10 . 1.4557(14) y
N2 C2 . 1.4655(14) y
N2 C6 . 1.4839(13) y
C2 C3 . 1.5197(16) ?
C2 H2A . 0.99 ?
C2 H2B . 0.99 ?
C3 C4 . 1.5258(17) ?
C3 H3A . 0.99 ?
C3 H3B . 0.99 ?
C4 C5 . 1.5305(16) ?
C4 H4A . 0.99 ?
C4 H4B . 0.99 ?
C5 C6 . 1.5360(14) ?
C5 H5A . 0.99 ?
C5 H5B . 0.99 ?
C6 C7 . 1.5584(14) ?
C6 C18 . 1.5744(14) ?
C7 C17 . 1.5251(14) ?
C7 C8 . 1.5295(15) ?
C7 H7 . 1.00 ?
C8 C9 . 1.5251(16) ?
C8 H8A . 0.99 ?
C8 H8B . 0.99 ?
C9 C10 . 1.5240(16) ?
C9 C11 . 1.5345(16) ?
C9 H9 . 1.00 ?
C10 H10A . 0.99 ?
C10 H10B . 0.99 ?
C11 C12 . 1.5409(16) ?
C11 H11 . 1.00 ?
C12 C13 . 1.5281(18) ?
C12 H12A . 0.99 ?
C12 H12B . 0.99 ?
C13 C14 . 1.5245(19) ?
C13 H13A . 0.99 ?
C13 H13B . 0.99 ?
C14 C15 . 1.5230(18) ?
C14 H14A . 0.99 ?
C14 H14B . 0.99 ?
C15 H15A . 0.99 ?
C15 H15B . 0.99 ?
C18 C19 . 1.5119(15) ?
C18 H18A . 0.99 ?
C18 H18B . 0.99 ?
C19 C20 . 1.3982(16) ?
C19 C24 . 1.4006(17) ?
C20 C21 . 1.3916(17) ?
C20 H20 . 0.95 ?
C21 C22 . 1.394(2) ?
C21 H21 . 0.95 ?
C22 C23 . 1.3892(18) ?
C22 H22 . 0.95 ?
C23 C24 . 1.3926(17) ?
C23 H23 . 0.95 ?
C24 H24 . 0.95 ?

loop_
_geom_torsion_atom_site_label_1
_geom_torsion_atom_site_label_2
_geom_torsion_atom_site_label_3
_geom_torsion_atom_site_label_4
_geom_torsion
_geom_torsion_publ_flag
C10 N2 C2 C3 -169.16(9) ?
C6 N2 C2 C3 58.68(11) ?
N2 C2 C3 C4 -55.83(12) ?
C2 C3 C4 C5 53.67(12) ?
C3 C4 C5 C6 -54.56(12) ?
C10 N2 C6 C5 173.04(8) ?
C2 N2 C6 C5 -56.01(10) ?
C10 N2 C6 C7 54.30(10) ?
C2 N2 C6 C7 -174.74(8) ?
C10 N2 C6 C18 -65.94(11) ?
C2 N2 C6 C18 65.02(11) ?
C4 C5 C6 N2 53.98(11) ?
C4 C5 C6 C7 171.30(8) ?
C4 C5 C6 C18 -68.32(11) ?
N2 C6 C7 C17 67.21(10) ?
C5 C6 C7 C17 -49.99(11) ?
C18 C6 C7 C17 -170.81(8) ?
N2 C6 C7 C8 -55.52(10) ?
C5 C6 C7 C8 -172.72(8) ?
C18 C6 C7 C8 66.46(11) ?
C17 C7 C8 C9 -65.04(10) ?
C6 C7 C8 C9 59.86(11) ?
C7 C8 C9 C10 -60.62(11) ?
C7 C8 C9 C11 63.25(11) ?
C2 N2 C10 C9 169.18(9) ?
C6 N2 C10 C9 -58.47(11) ?
C8 C9 C10 N2 60.58(11) ?
C11 C9 C10 N2 -62.36(12) ?
C17 N1 C11 C9 -1.00(15) ?
C15 N1 C11 C9 -178.86(10) ?
C17 N1 C11 C12 -125.21(12) ?
C15 N1 C11 C12 56.93(13) ?
C10 C9 C11 N1 91.72(11) ?
C8 C9 C11 N1 -30.28(12) ?
C10 C9 C11 C12 -145.41(10) ?
C8 C9 C11 C12 92.60(11) ?
N1 C11 C12 C13 -53.80(13) ?
C9 C11 C12 C13 -179.37(10) ?
C11 C12 C13 C14 53.61(14) ?
C12 C13 C14 C15 -53.09(14) ?
C17 N1 C15 C14 123.27(11) ?
C11 N1 C15 C14 -58.69(13) ?
C13 C14 C15 N1 54.92(14) ?
C15 N1 C17 O1 -5.57(16) ?
C11 N1 C17 O1 176.65(10) ?
C15 N1 C17 C7 176.07(10) ?
C11 N1 C17 C7 -1.71(15) ?
C8 C7 C17 O1 -143.40(10) ?
C6 C7 C17 O1 91.93(12) ?
C8 C7 C17 N1 34.98(12) ?
C6 C7 C17 N1 -89.69(11) ?
N2 C6 C18 C19 178.82(9) y
C5 C6 C18 C19 -61.49(11) ?
C7 C6 C18 C19 59.38(11) ?
C6 C18 C19 C20 -89.33(12) y
C6 C18 C19 C24 90.91(12) ?
C24 C19 C20 C21 -1.57(15) ?
C18 C19 C20 C21 178.65(11) ?
C19 C20 C21 C22 -0.22(17) ?
C20 C21 C22 C23 1.48(17) ?
C21 C22 C23 C24 -0.90(17) ?
C22 C23 C24 C19 -0.94(17) ?
C20 C19 C24 C23 2.15(16) ?
C18 C19 C24 C23 -178.07(10) ?

loop_
_cod_related_entry_id
_cod_related_entry_database
_cod_related_entry_code
1 ChemSpider 21174654
